data_4332692
loop_
_publ_author_name
'Han, Hua'
'Elsmaili, Mona'
'Johnson, Samuel A.'

_publ_section_title
;
 Diligating Tripodal Amido-Phosphine Ligands:&#x00A0; the Effect of a
 Proximal Antipodal Early Transition Metal on Phosphine Donor Ability in a
 Building Block for Heterometallic Complexes
;
_journal_issue 18
_journal_name_full 'Inorganic Chemistry'
_journal_page_first 7435
_journal_page_last 7445
_journal_paper_doi 10.1021/ic060692d
_journal_volume 45
_journal_year 2006
_chemical_formula_sum 'C23 H27 N4 P Ti'
_chemical_formula_weight 438.36
_chemical_name_systematic
;
 ?
;
_space_group_IT_number 14
_symmetry_cell_setting monoclinic
_symmetry_space_group_name_Hall '-P 2yn'
_symmetry_space_group_name_H-M 'P 1 21/n 1'
_atom_sites_solution_hydrogens geom
_atom_sites_solution_primary direct
_atom_sites_solution_secondary difmap
_audit_creation_method SHELXL-97
_cell_angle_alpha 90.00
_cell_angle_beta 90.0810(10)
_cell_angle_gamma 90.00
_cell_formula_units_Z 4
_cell_length_a 11.9600(8)
_cell_length_b 14.4825(9)
_cell_length_c 12.8136(8)
_cell_measurement_temperature 173(2)
_cell_volume 2219.5(2)
_computing_structure_refinement 'SHELXL-97 (Sheldrick, 1997)'
_diffrn_ambient_temperature 173(2)
_diffrn_measured_fraction_theta_full 0.999
_diffrn_measured_fraction_theta_max 0.999
_diffrn_radiation_monochromator graphite
_diffrn_radiation_source 'fine-focus sealed tube'
_diffrn_radiation_type MoK\a
_diffrn_radiation_wavelength 0.71073
_diffrn_reflns_av_R_equivalents 0.0193
_diffrn_reflns_av_sigmaI/netI 0.0163
_diffrn_reflns_limit_h_max 15
_diffrn_reflns_limit_h_min -15
_diffrn_reflns_limit_k_max 18
_diffrn_reflns_limit_k_min -18
_diffrn_reflns_limit_l_max 16
_diffrn_reflns_limit_l_min -16
_diffrn_reflns_number 21270
_diffrn_reflns_theta_full 27.50
_diffrn_reflns_theta_max 27.50
_diffrn_reflns_theta_min 2.12
_exptl_absorpt_coefficient_mu 0.474
_exptl_absorpt_correction_T_max 0.9112
_exptl_absorpt_correction_T_min 0.8709
_exptl_absorpt_correction_type multi-scan
_exptl_absorpt_process_details 'SADABS, BRUKER 2001'
_exptl_crystal_colour red
_exptl_crystal_density_diffrn 1.312
_exptl_crystal_density_method 'not measured'
_exptl_crystal_description block
_exptl_crystal_F_000 920
_exptl_crystal_size_max 0.30
_exptl_crystal_size_mid 0.30
_exptl_crystal_size_min 0.20
_refine_diff_density_max 0.320
_refine_diff_density_min -0.240
_refine_diff_density_rms 0.056
_refine_ls_extinction_method none
_refine_ls_goodness_of_fit_ref 1.050
_refine_ls_hydrogen_treatment constr
_refine_ls_matrix_type full
_refine_ls_number_parameters 264
_refine_ls_number_reflns 5102
_refine_ls_number_restraints 0
_refine_ls_restrained_S_all 1.050
_refine_ls_R_factor_all 0.0376
_refine_ls_R_factor_gt 0.0336
_refine_ls_shift/su_max 0.001
_refine_ls_shift/su_mean 0.000
_refine_ls_structure_factor_coef Fsqd
_refine_ls_weighting_details 'calc w=1/[\s^2^(Fo^2^)+(0.0584P)^2^+0.5684P] where P=(Fo^2^+2Fc^2^)/3'
_refine_ls_weighting_scheme calc
_refine_ls_wR_factor_gt 0.0956
_refine_ls_wR_factor_ref 0.0992
_reflns_number_gt 4491
_reflns_number_total 5102
_reflns_threshold_expression >2sigma(I)
_cod_data_source_file ic060692dsup2.cif
_cod_data_source_block sj1c
_cod_database_code 4332692

loop_
_symmetry_equiv_pos_as_xyz
'x, y, z'
'-x+1/2, y+1/2, -z+1/2'
'-x, -y, -z'
'x-1/2, -y-1/2, z-1/2'

loop_
_atom_site_label
_atom_site_type_symbol
_atom_site_fract_x
_atom_site_fract_y
_atom_site_fract_z
_atom_site_U_iso_or_equiv
_atom_site_adp_type
_atom_site_occupancy
_atom_site_symmetry_multiplicity
_atom_site_calc_flag
_atom_site_refinement_flags
C1 C 0.91992(12) 0.36743(9) 0.64434(11) 0.0334(3) Uani 1 1 d .
H1A H 0.8928 0.4129 0.6962 0.040 Uiso 1 1 calc R
H1B H 0.9973 0.3851 0.6257 0.040 Uiso 1 1 calc R
C2 C 0.77861(11) 0.20680(10) 0.70376(10) 0.0314(3) Uani 1 1 d .
H2A H 0.7793 0.1436 0.7333 0.038 Uiso 1 1 calc R
H2B H 0.7327 0.2454 0.7508 0.038 Uiso 1 1 calc R
C3 C 0.99732(11) 0.17976(10) 0.60991(10) 0.0327(3) Uani 1 1 d .
H3A H 1.0778 0.1957 0.6119 0.039 Uiso 1 1 calc R
H3B H 0.9904 0.1143 0.6313 0.039 Uiso 1 1 calc R
C4 C 0.80743(12) 0.46303(9) 0.52721(10) 0.0327(3) Uani 1 1 d .
C5 C 0.70173(14) 0.47031(12) 0.48180(13) 0.0459(4) Uani 1 1 d .
H5 H 0.6605 0.4159 0.4662 0.055 Uiso 1 1 calc R
C6 C 0.65610(18) 0.55613(15) 0.45914(16) 0.0656(5) Uani 1 1 d .
H6 H 0.5844 0.5601 0.4274 0.079 Uiso 1 1 calc R
C7 C 0.7145(2) 0.63580(13) 0.48248(16) 0.0681(6) Uani 1 1 d .
H7 H 0.6828 0.6945 0.4676 0.082 Uiso 1 1 calc R
C8 C 0.81904(19) 0.62972(12) 0.52757(14) 0.0562(5) Uani 1 1 d .
H8 H 0.8592 0.6845 0.5437 0.067 Uiso 1 1 calc R
C9 C 0.86591(14) 0.54458(10) 0.54948(12) 0.0405(3) Uani 1 1 d .
H9 H 0.9383 0.5413 0.5799 0.049 Uiso 1 1 calc R
C10 C 0.61479(10) 0.16206(9) 0.59974(10) 0.0288(3) Uani 1 1 d .
C11 C 0.54359(11) 0.17966(10) 0.51479(11) 0.0332(3) Uani 1 1 d .
H11 H 0.5660 0.2225 0.4627 0.040 Uiso 1 1 calc R
C12 C 0.44147(12) 0.13572(10) 0.50565(12) 0.0370(3) Uani 1 1 d .
H12 H 0.3955 0.1476 0.4467 0.044 Uiso 1 1 calc R
C13 C 0.40562(12) 0.07478(11) 0.58134(13) 0.0412(3) Uani 1 1 d .
H13 H 0.3359 0.0440 0.5744 0.049 Uiso 1 1 calc R
C14 C 0.47261(13) 0.05922(11) 0.66729(13) 0.0433(3) Uani 1 1 d .
H14 H 0.4479 0.0183 0.7204 0.052 Uiso 1 1 calc R
C15 C 0.57567(12) 0.10252(10) 0.67740(11) 0.0358(3) Uani 1 1 d .
H15 H 0.6200 0.0916 0.7377 0.043 Uiso 1 1 calc R
C16 C 1.02503(10) 0.14224(9) 0.42736(10) 0.0291(3) Uani 1 1 d .
C17 C 1.01335(12) 0.16493(10) 0.32129(11) 0.0343(3) Uani 1 1 d .
H17 H 0.9618 0.2115 0.3011 0.041 Uiso 1 1 calc R
C18 C 1.07600(12) 0.12028(11) 0.24567(11) 0.0377(3) Uani 1 1 d .
H18 H 1.0656 0.1356 0.1742 0.045 Uiso 1 1 calc R
C19 C 1.15355(13) 0.05363(10) 0.27315(12) 0.0402(3) Uani 1 1 d .
H19 H 1.1957 0.0227 0.2211 0.048 Uiso 1 1 calc R
C20 C 1.16874(13) 0.03276(11) 0.37755(13) 0.0418(3) Uani 1 1 d .
H20 H 1.2232 -0.0118 0.3972 0.050 Uiso 1 1 calc R
C21 C 1.10555(12) 0.07596(10) 0.45395(11) 0.0363(3) Uani 1 1 d .
H21 H 1.1170 0.0604 0.5252 0.044 Uiso 1 1 calc R
C22 C 0.74742(18) 0.31835(14) 0.28299(13) 0.0593(5) Uani 1 1 d .
H22A H 0.7875 0.2996 0.2198 0.089 Uiso 1 1 calc R
H22B H 0.7782 0.3768 0.3087 0.089 Uiso 1 1 calc R
H22C H 0.6679 0.3264 0.2668 0.089 Uiso 1 1 calc R
C23 C 0.72981(15) 0.15615(12) 0.32675(13) 0.0490(4) Uani 1 1 d .
H23A H 0.7748 0.1398 0.2656 0.074 Uiso 1 1 calc R
H23B H 0.6503 0.1550 0.3080 0.074 Uiso 1 1 calc R
H23C H 0.7438 0.1115 0.3828 0.074 Uiso 1 1 calc R
N1 N 0.85045(9) 0.37547(8) 0.55067(9) 0.0319(2) Uani 1 1 d .
N2 N 0.72129(9) 0.20262(8) 0.60236(8) 0.0295(2) Uani 1 1 d .
N3 N 0.95909(9) 0.18746(8) 0.50191(8) 0.0295(2) Uani 1 1 d .
N4 N 0.76017(10) 0.24806(8) 0.36209(9) 0.0338(3) Uani 1 1 d .
P1 P 0.92442(3) 0.25173(2) 0.70837(3) 0.03107(10) Uani 1 1 d .
Ti1 Ti 0.818355(19) 0.254265(15) 0.496985(17) 0.02556(9) Uani 1 1 d .

loop_
_atom_site_aniso_label
_atom_site_aniso_U_11
_atom_site_aniso_U_22
_atom_site_aniso_U_33
_atom_site_aniso_U_23
_atom_site_aniso_U_13
_atom_site_aniso_U_12
C1 0.0341(7) 0.0347(7) 0.0314(7) -0.0060(5) -0.0055(5) -0.0013(5)
C2 0.0329(6) 0.0366(7) 0.0246(6) 0.0005(5) -0.0016(5) 0.0029(5)
C3 0.0316(6) 0.0405(7) 0.0262(6) -0.0022(5) -0.0055(5) 0.0067(5)
C4 0.0376(7) 0.0315(7) 0.0289(6) 0.0016(5) 0.0062(5) 0.0019(5)
C5 0.0456(8) 0.0450(8) 0.0472(9) 0.0081(7) -0.0047(7) 0.0066(7)
C6 0.0670(12) 0.0685(13) 0.0613(12) 0.0148(10) -0.0058(10) 0.0270(10)
C7 0.1057(17) 0.0432(10) 0.0553(11) 0.0122(8) 0.0120(11) 0.0296(11)
C8 0.0937(15) 0.0326(8) 0.0424(9) 0.0003(7) 0.0202(9) -0.0016(8)
C9 0.0508(9) 0.0361(7) 0.0347(7) -0.0044(6) 0.0118(6) -0.0034(6)
C10 0.0290(6) 0.0273(6) 0.0300(6) -0.0029(5) 0.0012(5) 0.0046(5)
C11 0.0320(6) 0.0348(7) 0.0330(7) 0.0022(5) -0.0009(5) 0.0012(5)
C12 0.0318(7) 0.0402(7) 0.0390(7) -0.0030(6) -0.0037(5) 0.0025(6)
C13 0.0302(7) 0.0403(8) 0.0531(9) 0.0001(7) 0.0017(6) -0.0023(6)
C14 0.0384(8) 0.0409(8) 0.0506(9) 0.0123(7) 0.0052(6) -0.0012(6)
C15 0.0332(7) 0.0385(7) 0.0358(7) 0.0062(6) 0.0004(5) 0.0045(6)
C16 0.0268(6) 0.0300(6) 0.0304(6) -0.0037(5) -0.0008(5) -0.0039(5)
C17 0.0326(7) 0.0383(7) 0.0318(7) 0.0008(5) -0.0001(5) -0.0014(5)
C18 0.0386(7) 0.0440(8) 0.0305(7) -0.0019(6) 0.0046(6) -0.0074(6)
C19 0.0400(8) 0.0400(8) 0.0407(8) -0.0072(6) 0.0120(6) -0.0041(6)
C20 0.0412(8) 0.0383(8) 0.0460(8) -0.0022(6) 0.0065(6) 0.0082(6)
C21 0.0368(7) 0.0382(7) 0.0338(7) -0.0005(6) 0.0006(6) 0.0051(6)
C22 0.0798(13) 0.0665(12) 0.0317(8) 0.0128(8) -0.0133(8) -0.0137(10)
C23 0.0495(9) 0.0545(10) 0.0430(8) -0.0104(7) 0.0009(7) -0.0113(7)
N1 0.0328(6) 0.0308(6) 0.0320(6) -0.0012(4) -0.0058(4) -0.0005(4)
N2 0.0297(5) 0.0335(6) 0.0255(5) 0.0012(4) -0.0028(4) 0.0006(4)
N3 0.0294(5) 0.0341(6) 0.0250(5) -0.0020(4) -0.0043(4) 0.0030(4)
N4 0.0309(6) 0.0457(7) 0.0249(6) 0.0018(4) -0.0058(4) -0.0071(4)
P1 0.03124(19) 0.0385(2) 0.02347(18) -0.00382(12) -0.00610(14) 0.00398(13)
Ti1 0.02561(14) 0.02903(14) 0.02203(14) -0.00020(8) -0.00453(9) -0.00011(8)

loop_
_atom_type_symbol
_atom_type_description
_atom_type_scat_dispersion_real
_atom_type_scat_dispersion_imag
_atom_type_scat_source
C C 0.0033 0.0016 'International Tables Vol C Tables 4.2.6.8 and 6.1.1.4'
H H 0.0000 0.0000 'International Tables Vol C Tables 4.2.6.8 and 6.1.1.4'
N N 0.0061 0.0033 'International Tables Vol C Tables 4.2.6.8 and 6.1.1.4'
P P 0.1023 0.0942 'International Tables Vol C Tables 4.2.6.8 and 6.1.1.4'
Ti Ti 0.2776 0.4457 'International Tables Vol C Tables 4.2.6.8 and 6.1.1.4'

loop_
_geom_angle_atom_site_label_1
_geom_angle_atom_site_label_2
_geom_angle_atom_site_label_3
_geom_angle
N1 C1 P1 116.61(9)
N2 C2 P1 118.56(9)
N3 C3 P1 117.03(9)
C5 C4 N1 119.36(13)
C5 C4 C9 118.23(14)
N1 C4 C9 122.41(13)
C6 C5 C4 120.71(17)
C7 C6 C5 120.30(19)
C8 C7 C6 119.66(17)
C7 C8 C9 120.58(18)
C8 C9 C4 120.52(17)
C15 C10 N2 123.09(12)
C15 C10 C11 117.42(12)
N2 C10 C11 119.48(12)
C12 C11 C10 121.13(13)
C13 C12 C11 120.69(14)
C14 C13 C12 119.00(14)
C13 C14 C15 121.00(14)
C14 C15 C10 120.66(13)
C21 C16 N3 122.78(12)
C21 C16 C17 117.56(12)
N3 C16 C17 119.65(12)
C18 C17 C16 120.94(13)
C19 C18 C17 120.69(13)
C20 C19 C18 119.05(13)
C19 C20 C21 120.88(14)
C20 C21 C16 120.83(13)
C4 N1 C1 117.12(11)
C4 N1 Ti1 132.54(9)
C1 N1 Ti1 109.48(8)
C10 N2 C2 117.44(11)
C10 N2 Ti1 133.75(9)
C2 N2 Ti1 108.78(8)
C16 N3 C3 115.73(10)
C16 N3 Ti1 134.33(9)
C3 N3 Ti1 109.80(8)
C22 N4 C23 113.65(13)
C22 N4 Ti1 130.95(11)
C23 N4 Ti1 115.22(10)
C3 P1 C2 102.89(6)
C3 P1 C1 102.64(6)
C2 P1 C1 105.86(6)
C3 P1 Ti1 65.80(4)
C2 P1 Ti1 65.13(4)
C1 P1 Ti1 65.09(4)
N4 Ti1 N1 116.71(5)
N4 Ti1 N2 113.91(5)
N1 Ti1 N2 102.89(5)
N4 Ti1 N3 109.17(5)
N1 Ti1 N3 105.69(5)
N2 Ti1 N3 107.81(5)
N4 Ti1 P1 175.30(4)
N1 Ti1 P1 66.61(3)
N2 Ti1 P1 67.47(3)
N3 Ti1 P1 66.29(3)

loop_
_geom_bond_atom_site_label_1
_geom_bond_atom_site_label_2
_geom_bond_distance
C1 N1 1.4634(17)
C1 P1 1.8664(14)
C2 N2 1.4694(16)
C2 P1 1.8622(14)
C3 N3 1.4612(16)
C3 P1 1.8550(14)
C4 C5 1.395(2)
C4 N1 1.4011(17)
C4 C9 1.402(2)
C5 C6 1.388(2)
C6 C7 1.381(3)
C7 C8 1.380(3)
C8 C9 1.383(2)
C10 C15 1.3979(19)
C10 N2 1.4031(17)
C10 C11 1.4044(18)
C11 C12 1.382(2)
C12 C13 1.380(2)
C13 C14 1.379(2)
C14 C15 1.389(2)
C16 C21 1.4014(19)
C16 N3 1.4019(17)
C16 C17 1.4051(19)
C17 C18 1.386(2)
C18 C19 1.384(2)
C19 C20 1.383(2)
C20 C21 1.387(2)
C22 N4 1.444(2)
C23 N4 1.452(2)
N1 Ti1 1.9238(11)
N2 Ti1 1.9326(11)
N3 Ti1 1.9424(11)
N4 Ti1 1.8646(12)
P1 Ti1 2.9895(4)
